data_7231117
loop_
_publ_author_name
'Pino-Cuevas, Arantxa'
'Gra\~na, Ana'
'Abram, Ulrich'
'Carballo, Rosa'
'V\'azquez-L\'opez, Ezequiel M.'

_publ_section_title
;
 Structural study of mono-, di- and tetranuclear complexes of the
 {Re(CO)3}+ fragment with thiosemicarbazone/thiosemicarbazonate ligands
 containing benzothiazole or benzoxazole groups
;
_journal_issue 33
_journal_name_full CrystEngComm
_journal_page_first 4781
_journal_paper_doi 10.1039/C8CE00874D
_journal_volume 20
_journal_year 2018
_chemical_formula_sum 'C26 H24 N4 O8 Re2 S2'
_chemical_formula_weight 957.01
_space_group_crystal_system monoclinic
_space_group_IT_number 14
_space_group_name_Hall '-P 2ybc'
_space_group_name_H-M_alt 'P 1 21/c 1'
_symmetry_space_group_name_Hall '-P 2ybc'
_symmetry_space_group_name_H-M 'P 1 21/c 1'
_atom_sites_solution_hydrogens geom
_audit_creation_method SHELXL-2013
_audit_update_record
;
2018-03-09 deposited with the CCDC.
2018-07-09 downloaded from the CCDC.
;
_cell_angle_alpha 90
_cell_angle_beta 98.892(3)
_cell_angle_gamma 90
_cell_formula_units_Z 4
_cell_length_a 10.5694(7)
_cell_length_b 14.1822(10)
_cell_length_c 20.5737(14)
_cell_measurement_reflns_used 9690
_cell_measurement_temperature 296(2)
_cell_measurement_theta_max 67.81
_cell_measurement_theta_min 3.80
_cell_volume 3046.9(4)
_computing_cell_refinement 'Bruker SAINT'
_computing_data_collection 'Bruker APEX2'
_computing_data_reduction 'Bruker SAINT'
_computing_structure_refinement 'SHELXL-2013 (Sheldrick, 2013)'
_diffrn_ambient_temperature 296(2)
_diffrn_measured_fraction_theta_full 0.980
_diffrn_measured_fraction_theta_max 0.975
_diffrn_measurement_device_type 'Bruker CCD Smart 6000'
_diffrn_measurement_method '\f and \w scans'
_diffrn_radiation_type CuK\a
_diffrn_radiation_wavelength 1.54178
_diffrn_reflns_av_R_equivalents 0.0415
_diffrn_reflns_av_unetI/netI 0.0257
_diffrn_reflns_Laue_measured_fraction_full 0.980
_diffrn_reflns_Laue_measured_fraction_max 0.975
_diffrn_reflns_limit_h_max 12
_diffrn_reflns_limit_h_min -12
_diffrn_reflns_limit_k_max 16
_diffrn_reflns_limit_k_min -16
_diffrn_reflns_limit_l_max 24
_diffrn_reflns_limit_l_min -24
_diffrn_reflns_number 40059
_diffrn_reflns_point_group_measured_fraction_full 0.980
_diffrn_reflns_point_group_measured_fraction_max 0.975
_diffrn_reflns_theta_full 67.679
_diffrn_reflns_theta_max 68.114
_diffrn_reflns_theta_min 3.800
_exptl_absorpt_coefficient_mu 17.043
_exptl_absorpt_correction_T_max 0.7530
_exptl_absorpt_correction_T_min 0.4194
_exptl_absorpt_correction_type multi-scan
_exptl_absorpt_process_details 'SADABS V2012/1 (Bruker AXS Inc.)'
_exptl_crystal_colour orange
_exptl_crystal_density_diffrn 2.086
_exptl_crystal_density_method 'not measured'
_exptl_crystal_description prism
_exptl_crystal_F_000 1816
_exptl_crystal_size_max 0.155
_exptl_crystal_size_mid 0.068
_exptl_crystal_size_min 0.051
_refine_diff_density_max 1.966
_refine_diff_density_min -0.491
_refine_diff_density_rms 0.175
_refine_ls_extinction_method none
_refine_ls_goodness_of_fit_ref 1.062
_refine_ls_hydrogen_treatment constr
_refine_ls_matrix_type full
_refine_ls_number_parameters 383
_refine_ls_number_reflns 5426
_refine_ls_number_restraints 116
_refine_ls_restrained_S_all 1.055
_refine_ls_R_factor_all 0.0435
_refine_ls_R_factor_gt 0.0394
_refine_ls_shift/su_max 0.001
_refine_ls_shift/su_mean 0.000
_refine_ls_structure_factor_coef Fsqd
_refine_ls_weighting_details 'w=1/[\s^2^(Fo^2^)+(0.0779P)^2^+2.7790P] where P=(Fo^2^+2Fc^2^)/3'
_refine_ls_weighting_scheme calc
_refine_ls_wR_factor_gt 0.1091
_refine_ls_wR_factor_ref 0.1146
_reflns_Friedel_coverage 0.000
_reflns_number_gt 4766
_reflns_number_total 5426
_reflns_threshold_expression 'I > 2\s(I)'
_cod_data_source_file c8ce00874d2.cif
_cod_data_source_block 2d
_cod_depositor_comments 'Adding full bibliography for 7231102--7231118.cif.'
_cod_database_code 7231117
_shelx_space_group_comment
; 
The symmetry employed for this shelxl refinement is uniquely defined 
by the following loop, which should always be used as a source of 
symmetry information in preference to the above space-group names. 
They are only intended as comments. 
;
_shelx_estimated_absorpt_t_min 0.178
_shelx_estimated_absorpt_t_max 0.477
_shelxl_version_number 2013-4

loop_
_space_group_symop_operation_xyz
'x, y, z'
'-x, y+1/2, -z+1/2'
'-x, -y, -z'
'x, -y-1/2, z-1/2'

loop_
_atom_site_label
_atom_site_type_symbol
_atom_site_fract_x
_atom_site_fract_y
_atom_site_fract_z
_atom_site_U_iso_or_equiv
_atom_site_adp_type
_atom_site_occupancy
_atom_site_site_symmetry_order
_atom_site_calc_flag
_atom_site_refinement_flags_posn
_atom_site_refinement_flags_adp
C3S C 0.0988(14) 0.8459(8) 0.3092(6) 0.145(4) Uani 1 1 d . U
H3S1 H 0.0189 0.8694 0.3207 0.174 Uiso 1 1 calc R U
H3S2 H 0.0829 0.8270 0.2633 0.174 Uiso 1 1 calc R U
O21 O -0.1871(5) 0.7858(4) 0.1225(3) 0.1004(17) Uani 1 1 d . U
Re1 Re -0.06141(2) 0.96451(2) 0.08024(2) 0.04843(12) Uani 1 1 d . U
Re2 Re 0.41128(2) 0.97001(2) 0.17778(2) 0.05961(12) Uani 1 1 d . U
S1 S 0.06776(12) 1.09321(8) 0.03781(6) 0.0513(3) Uani 1 1 d . U
N2 N 0.1506(4) 0.9399(3) 0.0957(2) 0.0499(8) Uani 1 1 d . U
C1 C 0.1953(5) 1.0264(3) 0.0821(3) 0.0490(10) Uani 1 1 d . U
N1 N 0.3092(4) 1.0564(3) 0.1031(2) 0.0563(9) Uani 1 1 d . U
N3 N 0.2408(4) 0.8903(3) 0.1392(2) 0.0547(9) Uani 1 1 d . U
O20 O -0.3207(5) 1.0616(4) 0.0473(3) 0.0907(14) Uani 1 1 d . U
C3 C 0.1301(5) 0.7361(4) 0.1151(3) 0.0595(11) Uani 1 1 d . U
C6 C -0.0541(6) 0.6113(4) 0.0538(3) 0.0626(12) Uani 1 1 d . U
C8 C 0.0860(6) 0.6630(4) 0.1506(3) 0.0680(14) Uani 1 1 d . U
H8 H 0.1193 0.6552 0.1949 0.082 Uiso 1 1 calc R U
C20 C -0.2270(6) 1.0223(4) 0.0600(3) 0.0595(12) Uani 1 1 d . U
C5 C -0.0024(6) 0.6790(4) 0.0178(3) 0.0627(12) Uani 1 1 d . U
H5 H -0.0298 0.6830 -0.0273 0.075 Uiso 1 1 calc R U
C2 C 0.2252(5) 0.8015(4) 0.1487(3) 0.0597(12) Uani 1 1 d . U
H2 H 0.2836 0.7750 0.1822 0.072 Uiso 1 1 calc R U
C4 C 0.0891(6) 0.7408(4) 0.0475(3) 0.0605(12) Uani 1 1 d . U
H4 H 0.1236 0.7858 0.0223 0.073 Uiso 1 1 calc R U
S2 S -0.2198(2) 0.56048(15) -0.06007(10) 0.0935(6) Uani 1 1 d . U
O1 O 0.2765(5) 1.0350(3) 0.2352(2) 0.0769(11) Uani 1 1 d . U
H1 H 0.2086 0.9971 0.2429 0.092 Uiso 1 1 calc R U
O22 O -0.0546(7) 1.0327(4) 0.2208(3) 0.0994(18) Uani 1 1 d . U
N4 N -0.2159(7) 0.4864(4) 0.0538(3) 0.0788(14) Uani 1 1 d . U
C9 C -0.1592(7) 0.5501(4) 0.0236(3) 0.0678(13) Uani 1 1 d . U
O24 O 0.6380(5) 1.1035(5) 0.2197(3) 0.114(2) Uani 1 1 d . U
C7 C -0.0064(6) 0.6021(4) 0.1209(3) 0.0693(14) Uani 1 1 d . U
H7 H -0.0373 0.5546 0.1454 0.083 Uiso 1 1 calc R U
C22 C -0.0534(6) 1.0086(5) 0.1685(3) 0.0663(13) Uani 1 1 d . U
C25 C 0.5104(6) 0.9089(5) 0.1207(4) 0.0786(15) Uani 1 1 d . U
C21 C -0.1380(5) 0.8508(4) 0.1067(3) 0.0658(13) Uani 1 1 d . U
C23 C 0.4800(7) 0.8865(6) 0.2488(4) 0.0896(19) Uani 1 1 d . U
O23 O 0.5193(7) 0.8373(5) 0.2903(4) 0.141(3) Uani 1 1 d . U
C1S C 0.2786(11) 1.1270(7) 0.2623(6) 0.125(3) Uani 1 1 d . U
H1S1 H 0.2507 1.1227 0.3049 0.150 Uiso 1 1 calc R U
H1S2 H 0.3668 1.1485 0.2697 0.150 Uiso 1 1 calc R U
O1S O 0.1926(7) 0.9207(4) 0.3173(3) 0.1045(17) Uani 1 1 d . U
H1S H 0.2058 0.9373 0.3559 0.157 Uiso 1 1 calc R U
O25 O 0.5661(6) 0.8718(5) 0.0852(4) 0.120(2) Uani 1 1 d . U
C11 C -0.3132(8) 0.4418(5) 0.0121(4) 0.0849(18) Uani 1 1 d . U
C24 C 0.5547(7) 1.0530(6) 0.2040(4) 0.0815(17) Uani 1 1 d . U
C10 C -0.3260(9) 0.4706(5) -0.0521(4) 0.088(2) Uani 1 1 d . U
C12 C -0.3907(10) 0.3708(7) 0.0306(5) 0.120(3) Uani 1 1 d . U
H12 H -0.3832 0.3515 0.0743 0.144 Uiso 1 1 calc R U
C15 C -0.4172(11) 0.4313(8) -0.0996(5) 0.125(4) Uani 1 1 d . U
H15 H -0.4282 0.4517 -0.1430 0.150 Uiso 1 1 calc R U
C13 C -0.4783(12) 0.3300(8) -0.0169(6) 0.144(4) Uani 1 1 d . U
H13 H -0.5293 0.2809 -0.0058 0.173 Uiso 1 1 calc R U
C16 C 0.3536(6) 1.1453(5) 0.0784(3) 0.0732(16) Uani 1 1 d . U
H16A H 0.2814 1.1811 0.0577 0.110 Uiso 1 1 calc R U
H16B H 0.4095 1.1322 0.0469 0.110 Uiso 1 1 calc R U
H16C H 0.3992 1.1808 0.1143 0.110 Uiso 1 1 calc R U
C14 C -0.4915(12) 0.3599(8) -0.0794(6) 0.142(4) Uani 1 1 d . U
H14 H -0.5530 0.3316 -0.1105 0.171 Uiso 1 1 calc R U
C4S C 0.1388(18) 0.7656(8) 0.3488(8) 0.201(8) Uani 1 1 d . U
H4S1 H 0.1987 0.7295 0.3284 0.302 Uiso 1 1 calc R U
H4S2 H 0.0657 0.7273 0.3532 0.302 Uiso 1 1 calc R U
H4S3 H 0.1790 0.7860 0.3916 0.302 Uiso 1 1 calc R U
C2S C 0.204(2) 1.1972(10) 0.2253(9) 0.249(11) Uani 1 1 d . U
H2S1 H 0.1654 1.1713 0.1838 0.373 Uiso 1 1 calc R U
H2S2 H 0.2573 1.2495 0.2180 0.373 Uiso 1 1 calc R U
H2S3 H 0.1378 1.2182 0.2492 0.373 Uiso 1 1 calc R U

loop_
_atom_site_aniso_label
_atom_site_aniso_U_11
_atom_site_aniso_U_22
_atom_site_aniso_U_33
_atom_site_aniso_U_23
_atom_site_aniso_U_13
_atom_site_aniso_U_12
C3S 0.212(13) 0.103(7) 0.126(8) -0.011(5) 0.049(8) -0.035(6)
O21 0.081(3) 0.081(3) 0.145(5) 0.039(3) 0.036(3) -0.005(2)
Re1 0.04442(17) 0.05250(18) 0.04746(17) 0.00407(8) 0.00423(11) 0.00061(8)
Re2 0.04610(18) 0.0658(2) 0.0628(2) 0.00588(10) -0.00469(13) -0.00424(9)
S1 0.0526(6) 0.0470(6) 0.0517(6) 0.0033(5) 0.0004(5) -0.0010(5)
N2 0.0458(17) 0.051(2) 0.050(2) 0.0055(17) 0.0006(16) -0.0015(15)
C1 0.049(2) 0.051(2) 0.046(3) 0.0013(17) 0.0010(19) -0.0024(17)
N1 0.051(2) 0.060(2) 0.056(2) 0.0062(18) 0.0005(17) -0.0092(17)
N3 0.0483(19) 0.056(2) 0.058(2) 0.0078(17) 0.0022(17) 0.0014(16)
O20 0.058(2) 0.106(3) 0.106(4) 0.006(3) 0.008(3) 0.022(2)
C3 0.057(3) 0.052(3) 0.068(3) 0.007(2) 0.002(2) 0.003(2)
C6 0.072(3) 0.051(3) 0.064(3) -0.001(2) 0.006(2) -0.001(2)
C8 0.077(4) 0.059(3) 0.063(3) 0.012(2) -0.005(3) -0.005(2)
C20 0.049(2) 0.070(3) 0.058(3) 0.006(2) 0.007(2) 0.004(2)
C5 0.074(3) 0.055(3) 0.058(3) 0.002(2) 0.007(2) 0.002(2)
C2 0.055(3) 0.055(3) 0.066(3) 0.011(2) -0.001(2) 0.0031(19)
C4 0.070(3) 0.050(3) 0.061(2) 0.008(2) 0.010(2) 0.002(2)
S2 0.1162(15) 0.0816(11) 0.0740(10) 0.0070(9) -0.0124(10) -0.0229(11)
O1 0.084(3) 0.075(3) 0.073(3) -0.0026(17) 0.016(2) -0.0061(19)
O22 0.113(4) 0.128(5) 0.059(2) -0.013(2) 0.018(3) 0.013(3)
N4 0.098(4) 0.065(3) 0.071(3) -0.004(2) 0.006(3) -0.019(3)
C9 0.078(4) 0.056(3) 0.068(3) -0.002(2) 0.006(3) -0.003(2)
O24 0.078(3) 0.129(5) 0.126(5) -0.005(4) -0.017(3) -0.041(3)
C7 0.080(4) 0.058(3) 0.067(3) 0.011(2) 0.004(3) -0.011(3)
C22 0.063(3) 0.081(4) 0.054(2) -0.001(2) 0.008(2) 0.012(3)
C25 0.052(3) 0.077(4) 0.106(4) -0.001(3) 0.011(3) -0.002(2)
C21 0.055(3) 0.062(3) 0.082(4) 0.018(2) 0.016(3) 0.001(2)
C23 0.073(4) 0.089(4) 0.095(4) 0.025(3) -0.023(3) -0.003(3)
O23 0.129(5) 0.134(5) 0.139(6) 0.062(4) -0.049(4) 0.003(4)
C1S 0.142(8) 0.104(5) 0.131(8) -0.044(5) 0.027(6) -0.007(5)
O1S 0.148(5) 0.091(3) 0.080(3) 0.005(3) 0.033(4) 0.000(3)
O25 0.089(4) 0.113(4) 0.167(6) -0.032(4) 0.046(4) 0.004(3)
C11 0.097(5) 0.069(4) 0.085(3) -0.004(3) -0.001(3) -0.018(3)
C24 0.063(3) 0.089(4) 0.085(5) 0.005(3) -0.011(3) -0.017(3)
C10 0.104(6) 0.071(4) 0.082(3) -0.004(3) -0.006(3) -0.013(3)
C12 0.147(8) 0.109(6) 0.098(5) -0.004(5) 0.002(5) -0.064(6)
C15 0.143(8) 0.111(7) 0.103(5) 0.005(5) -0.035(5) -0.041(5)
C13 0.170(10) 0.122(8) 0.128(6) -0.001(6) -0.016(7) -0.082(7)
C16 0.068(3) 0.069(3) 0.081(4) 0.014(3) 0.005(3) -0.019(3)
C14 0.161(10) 0.126(8) 0.123(6) -0.002(6) -0.031(7) -0.067(7)
C4S 0.33(2) 0.092(7) 0.180(13) 0.005(7) 0.046(13) -0.046(10)
C2S 0.45(3) 0.106(8) 0.202(15) 0.006(10) 0.069(17) 0.094(13)

loop_
_atom_type_symbol
_atom_type_description
_atom_type_scat_dispersion_real
_atom_type_scat_dispersion_imag
_atom_type_scat_source
C C 0.0181 0.0091 'International Tables Vol C Tables 4.2.6.8 and 6.1.1.4'
H H 0.0000 0.0000 'International Tables Vol C Tables 4.2.6.8 and 6.1.1.4'
N N 0.0311 0.0180 'International Tables Vol C Tables 4.2.6.8 and 6.1.1.4'
O O 0.0492 0.0322 'International Tables Vol C Tables 4.2.6.8 and 6.1.1.4'
S S 0.3331 0.5567 'International Tables Vol C Tables 4.2.6.8 and 6.1.1.4'
Re Re -5.2083 5.8923 'International Tables Vol C Tables 4.2.6.8 and 6.1.1.4'

loop_
_geom_angle_atom_site_label_1
_geom_angle_atom_site_label_2
_geom_angle_atom_site_label_3
_geom_angle
_geom_angle_site_symmetry_3
C4S C3S O1S 112.5(12) .
C22 Re1 C20 88.4(3) .
C22 Re1 C21 87.9(3) .
C20 Re1 C21 90.6(2) .
C22 Re1 N2 91.1(2) .
C20 Re1 N2 162.8(2) .
C21 Re1 N2 106.5(2) .
C22 Re1 S1 98.4(2) .
C20 Re1 S1 98.06(18) .
C21 Re1 S1 169.40(18) .
N2 Re1 S1 65.03(11) .
C22 Re1 S1 178.9(2) 3_575
C20 Re1 S1 92.37(19) 3_575
C21 Re1 S1 92.9(2) 3_575
N2 Re1 S1 87.90(11) 3_575
S1 Re1 S1 80.70(4) 3_575
C25 Re2 C24 88.1(3) .
C25 Re2 C23 90.5(4) .
C24 Re2 C23 88.6(3) .
C25 Re2 N1 94.8(3) .
C24 Re2 N1 98.0(3) .
C23 Re2 N1 171.7(3) .
C25 Re2 N3 92.4(2) .
C24 Re2 N3 172.7(3) .
C23 Re2 N3 98.7(2) .
N1 Re2 N3 74.70(16) .
C25 Re2 O1 173.0(2) .
C24 Re2 O1 98.1(3) .
C23 Re2 O1 92.9(3) .
N1 Re2 O1 81.20(18) .
N3 Re2 O1 81.03(18) .
C1 S1 Re1 81.06(16) .
C1 S1 Re1 102.89(17) 3_575
Re1 S1 Re1 99.30(4) 3_575
C1 N2 N3 111.2(4) .
C1 N2 Re1 101.7(3) .
N3 N2 Re1 137.7(3) .
N1 C1 N2 124.6(5) .
N1 C1 S1 126.2(4) .
N2 C1 S1 109.0(4) .
C1 N1 C16 120.1(5) .
C1 N1 Re2 113.3(3) .
C16 N1 Re2 126.4(4) .
C2 N3 N2 120.0(5) .
C2 N3 Re2 124.8(4) .
N2 N3 Re2 114.8(3) .
C8 C3 C4 118.9(5) .
C8 C3 C2 119.2(5) .
C4 C3 C2 121.8(5) .
C5 C6 C7 118.9(5) .
C5 C6 C9 121.4(6) .
C7 C6 C9 119.7(5) .
C7 C8 C3 120.5(5) .
O20 C20 Re1 175.6(6) .
C6 C5 C4 121.1(5) .
N3 C2 C3 130.0(5) .
C5 C4 C3 120.1(5) .
C10 S2 C9 89.3(4) .
C1S O1 Re2 128.9(6) .
C9 N4 C11 112.1(6) .
N4 C9 C6 125.8(6) .
N4 C9 S2 113.9(5) .
C6 C9 S2 120.3(5) .
C8 C7 C6 120.2(5) .
O22 C22 Re1 176.5(7) .
O25 C25 Re2 177.8(7) .
O21 C21 Re1 177.4(5) .
O23 C23 Re2 179.5(8) .
C2S C1S O1 117.5(11) .
C10 C11 C12 120.4(7) .
C10 C11 N4 114.5(7) .
C12 C11 N4 125.0(7) .
O24 C24 Re2 178.7(8) .
C11 C10 C15 121.1(8) .
C11 C10 S2 110.1(6) .
C15 C10 S2 128.8(8) .
C13 C12 C11 118.3(9) .
C10 C15 C14 116.8(10) .
C14 C13 C12 120.7(9) .
C13 C14 C15 122.7(9) .

loop_
_geom_bond_atom_site_label_1
_geom_bond_atom_site_label_2
_geom_bond_distance
_geom_bond_site_symmetry_2
C3S C4S 1.426(17) .
C3S O1S 1.444(12) .
O21 C21 1.129(7) .
Re1 C22 1.909(6) .
Re1 C20 1.919(6) .
Re1 C21 1.921(6) .
Re1 N2 2.241(4) .
Re1 S1 2.5152(12) .
Re1 S1 2.5541(13) 3_575
Re2 C25 1.900(7) .
Re2 C24 1.929(7) .
Re2 C23 1.933(7) .
Re2 N1 2.124(4) .
Re2 N3 2.171(4) .
Re2 O1 2.190(5) .
S1 C1 1.780(5) .
S1 Re1 2.5541(13) 3_575
N2 C1 1.359(6) .
N2 N3 1.393(6) .
C1 N1 1.287(7) .
N1 C16 1.464(7) .
N3 C2 1.288(7) .
O20 C20 1.131(7) .
C3 C8 1.390(8) .
C3 C4 1.394(8) .
C3 C2 1.461(8) .
C6 C5 1.377(8) .
C6 C7 1.401(9) .
C6 C9 1.470(9) .
C8 C7 1.374(9) .
C5 C4 1.376(8) .
S2 C10 1.723(8) .
S2 C9 1.748(7) .
O1 C1S 1.417(10) .
O22 C22 1.132(8) .
N4 C9 1.295(8) .
N4 C11 1.385(9) .
O24 C24 1.142(8) .
C25 O25 1.135(9) .
C23 O23 1.130(9) .
C1S C2S 1.417(18) .
C11 C10 1.370(11) .
C11 C12 1.387(11) .
C10 C15 1.380(12) .
C12 C13 1.368(12) .
C15 C14 1.382(14) .
C13 C14 1.341(15) .

loop_
_geom_hbond_atom_site_label_D
_geom_hbond_atom_site_label_H
_geom_hbond_atom_site_label_A
_geom_hbond_distance_DH
_geom_hbond_distance_HA
_geom_hbond_distance_DA
_geom_hbond_angle_DHA
_geom_hbond_site_symmetry_A
O1 H1 O1S 0.93 1.90 2.594(7) 129.3 .
O1S H1S N4 0.82 1.97 2.785(8) 172.3 2
C16 H16A S1 0.96 2.56 3.097(6) 115.8 .
